data_7013264
loop_
_publ_author_name
'Arndt, Stefan'
'Zeimentz, Peter M.'
'Spaniol, Thomas P.'
'Okuda, Jun'
'Honda, Masaru'
'Tatsumi, Kazuyuki'

_publ_section_title
;
 Neutral and cationic trimethylsilylmethyl complexes of the rare earth
 metals supported by a crown ether: synthesis and structural
 characterization
;
_journal_issue 18
_journal_name_full 'Dalton Transactions'
_journal_page_first 3622
_journal_paper_doi 10.1039/b305964b
_journal_year 2003
_chemical_formula_sum 'C20 H49 Lu O4 Si3'
_chemical_formula_weight 612.83
_space_group_IT_number 14
_symmetry_cell_setting monoclinic
_symmetry_Int_Tables_number 14
_symmetry_space_group_name_Hall '-P 2yn'
_symmetry_space_group_name_H-M 'P 1 21/n 1'
_atom_sites_solution_hydrogens geom
_atom_sites_solution_primary direct
_atom_sites_solution_secondary difmap
_audit_creation_method SHELXL-97
_cell_angle_alpha 90.00
_cell_angle_beta 99.24(2)
_cell_angle_gamma 90.00
_cell_formula_units_Z 4
_cell_length_a 9.753(4)
_cell_length_b 16.163(2)
_cell_length_c 19.119(3)
_cell_measurement_reflns_used 25
_cell_measurement_temperature 293(2)
_cell_measurement_theta_max 12.1
_cell_measurement_theta_min 8.8
_cell_volume 2974.8(14)
_computing_cell_refinement 'REIND (Enraf nonius)'
_computing_data_collection 'CAD4 (Enraf nonius)'
_computing_data_reduction 'XCAD4 (Harms & Wocadlo, 1995)'
_computing_molecular_graphics 'ORTEP-III (Farrugia, 1997)'
_computing_structure_refinement 'SHELXL-97 (Sheldrick, 1997)'
_computing_structure_solution 'SHELXS-86 (Sheldrick, 1986)'
_diffrn_ambient_temperature 293(2)
_diffrn_measured_fraction_theta_full 0.959
_diffrn_measured_fraction_theta_max 0.959
_diffrn_measurement_device_type 'CAD4 (Enraf nonius)'
_diffrn_measurement_method \w-scans
_diffrn_radiation_monochromator graphite
_diffrn_radiation_source 'fine-focus sealed tube'
_diffrn_radiation_type MoK\a
_diffrn_radiation_wavelength 0.71073
_diffrn_reflns_av_R_equivalents 0.0439
_diffrn_reflns_av_sigmaI/netI 0.1363
_diffrn_reflns_limit_h_max 12
_diffrn_reflns_limit_h_min 0
_diffrn_reflns_limit_k_max 0
_diffrn_reflns_limit_k_min -22
_diffrn_reflns_limit_l_max 25
_diffrn_reflns_limit_l_min -26
_diffrn_reflns_number 8027
_diffrn_reflns_theta_full 29.02
_diffrn_reflns_theta_max 29.02
_diffrn_reflns_theta_min 3.04
_diffrn_standards_decay_% 82
_diffrn_standards_interval_time 60
_diffrn_standards_number 3
_exptl_absorpt_coefficient_mu 3.458
_exptl_absorpt_correction_T_max 0.9973
_exptl_absorpt_correction_T_min 0.4090
_exptl_absorpt_correction_type semi-empirical
_exptl_absorpt_process_details psi-scans
_exptl_crystal_colour colourless
_exptl_crystal_density_diffrn 1.368
_exptl_crystal_density_method 'not measured'
_exptl_crystal_description prism
_exptl_crystal_F_000 1256
_exptl_crystal_size_max 0.63
_exptl_crystal_size_mid 0.50
_exptl_crystal_size_min 0.38
_refine_diff_density_max 1.607
_refine_diff_density_min -1.320
_refine_diff_density_rms 0.183
_refine_ls_extinction_coef 0.0010(3)
_refine_ls_extinction_expression Fc^*^=kFc[1+0.001xFc^2^\l^3^/sin(2\q)]^-1/4^
_refine_ls_extinction_method SHELXL
_refine_ls_goodness_of_fit_ref 1.037
_refine_ls_hydrogen_treatment mixed
_refine_ls_matrix_type full
_refine_ls_number_parameters 263
_refine_ls_number_reflns 7596
_refine_ls_number_restraints 0
_refine_ls_restrained_S_all 1.037
_refine_ls_R_factor_all 0.1903
_refine_ls_R_factor_gt 0.0818
_refine_ls_shift/su_max 0.000
_refine_ls_shift/su_mean 0.000
_refine_ls_structure_factor_coef Fsqd
_refine_ls_weighting_details 'calc w=1/[\s^2^(Fo^2^)+(0.0520P)^2^+47.2155P] where P=(Fo^2^+2Fc^2^)/3'
_refine_ls_weighting_scheme calc
_refine_ls_wR_factor_gt 0.1740
_refine_ls_wR_factor_ref 0.2129
_reflns_number_gt 3785
_reflns_number_total 7596
_reflns_threshold_expression >2sigma(I)
_cod_data_source_file b305964b.txt
_cod_data_source_block pz1
_cod_original_sg_symbol_H-M 'P 21/n'
_cod_database_code 7013264

loop_
_symmetry_equiv_pos_as_xyz
'x, y, z'
'-x+1/2, y+1/2, -z+1/2'
'-x, -y, -z'
'x-1/2, -y-1/2, z-1/2'

loop_
_atom_site_label
_atom_site_type_symbol
_atom_site_fract_x
_atom_site_fract_y
_atom_site_fract_z
_atom_site_U_iso_or_equiv
_atom_site_adp_type
_atom_site_occupancy
_atom_site_symmetry_multiplicity
_atom_site_calc_flag
_atom_site_refinement_flags
_atom_site_disorder_assembly
_atom_site_disorder_group
Lu Lu 0.92943(6) 0.20611(3) 0.81014(3) 0.0487(2) Uani 1 1 d . . .
Si1 Si 1.1949(4) 0.0490(2) 0.8933(2) 0.0547(10) Uani 1 1 d . . .
Si2 Si 0.7571(5) 0.2580(3) 0.9719(2) 0.0614(11) Uani 1 1 d . . .
Si3 Si 1.1664(5) 0.3886(3) 0.8608(2) 0.0644(12) Uani 1 1 d . . .
O1 O 0.9587(15) 0.2054(11) 0.6793(7) 0.111(5) Uani 1 1 d . . .
O2 O 0.8769(16) 0.0715(8) 0.7449(10) 0.124(6) Uani 1 1 d . . .
O3 O 0.6769(13) 0.1499(12) 0.7948(7) 0.121(6) Uani 1 1 d . . .
O4 O 0.7374(18) 0.2789(8) 0.7213(7) 0.113(5) Uani 1 1 d . . .
C1 C 0.946(4) 0.1348(19) 0.6430(18) 0.170(14) Uani 1 1 d . . .
H1A H 1.0205 0.1317 0.6153 0.204 Uiso 1 1 calc R . .
H1B H 0.8592 0.1369 0.6100 0.204 Uiso 1 1 calc R . .
C2 C 0.947(3) 0.060(2) 0.684(2) 0.192(18) Uani 1 1 d . . .
H2A H 1.0420 0.0427 0.6999 0.230 Uiso 1 1 calc R . .
H2B H 0.9007 0.0160 0.6542 0.230 Uiso 1 1 calc R . .
C3 C 0.758(3) 0.0278(12) 0.7339(14) 0.124(9) Uani 1 1 d . . .
H3A H 0.7758 -0.0312 0.7368 0.149 Uiso 1 1 calc R . .
H3B H 0.7034 0.0405 0.6881 0.149 Uiso 1 1 calc R . .
C4 C 0.681(2) 0.0575(13) 0.7959(12) 0.097(7) Uani 1 1 d . . .
H4A H 0.5879 0.0353 0.7897 0.116 Uiso 1 1 calc R . .
H4B H 0.7311 0.0383 0.8410 0.116 Uiso 1 1 calc R . .
C5 C 0.5719(18) 0.1767(15) 0.7489(11) 0.111(8) Uani 1 1 d . . .
H5A H 0.4851 0.1691 0.7668 0.133 Uiso 1 1 calc R . .
H5B H 0.5666 0.1476 0.7042 0.133 Uiso 1 1 calc R . .
C6 C 0.602(2) 0.2696(14) 0.7397(13) 0.111(8) Uani 1 1 d . . .
H6A H 0.5332 0.2929 0.7027 0.133 Uiso 1 1 calc R . .
H6B H 0.5969 0.2989 0.7835 0.133 Uiso 1 1 calc R . .
C7 C 0.742(3) 0.2768(13) 0.6509(11) 0.119(8) Uani 1 1 d . . .
H7A H 0.7000 0.3268 0.6289 0.142 Uiso 1 1 calc R . .
H7B H 0.6881 0.2300 0.6298 0.142 Uiso 1 1 calc R . .
C8 C 0.892(2) 0.2695(15) 0.6367(11) 0.111(8) Uani 1 1 d . . .
H8A H 0.8918 0.2573 0.5870 0.134 Uiso 1 1 calc R . .
H8B H 0.9403 0.3214 0.6479 0.134 Uiso 1 1 calc R . .
C9 C 1.1498(14) 0.1400(8) 0.8399(8) 0.057(4) Uani 1 1 d . . .
H9A H 1.1791 0.1280 0.7948 0.069 Uiso 1 1 calc R . .
H9B H 1.2119 0.1829 0.8618 0.069 Uiso 1 1 calc R . .
C10 C 1.2281(19) 0.0766(11) 0.9914(8) 0.084(5) Uani 1 1 d . . .
H10A H 1.3150 0.1054 1.0023 0.125 Uiso 1 1 calc R . .
H10B H 1.2316 0.0269 1.0191 0.125 Uiso 1 1 calc R . .
H10C H 1.1545 0.1113 1.0021 0.125 Uiso 1 1 calc R . .
C11 C 1.0552(19) -0.0312(10) 0.8823(10) 0.084(5) Uani 1 1 d . . .
H11A H 0.9732 -0.0089 0.8970 0.127 Uiso 1 1 calc R . .
H11B H 1.0860 -0.0786 0.9109 0.127 Uiso 1 1 calc R . .
H11C H 1.0347 -0.0474 0.8335 0.127 Uiso 1 1 calc R . .
C12 C 1.3529(17) -0.0076(10) 0.8756(10) 0.081(5) Uani 1 1 d . . .
H12A H 1.3438 -0.0200 0.8259 0.122 Uiso 1 1 calc R . .
H12B H 1.3626 -0.0582 0.9023 0.122 Uiso 1 1 calc R . .
H12C H 1.4335 0.0263 0.8894 0.122 Uiso 1 1 calc R . .
C13 C 0.8833(15) 0.2032(9) 0.9275(7) 0.058(3) Uani 1 1 d . . .
H13A H 0.8664 0.1453 0.9361 0.070 Uiso 1 1 calc R . .
H13B H 0.9722 0.2158 0.9562 0.070 Uiso 1 1 calc R . .
C14 C 0.5840(17) 0.2059(12) 0.9580(9) 0.087(5) Uani 1 1 d . . .
H14A H 0.5537 0.1975 0.9082 0.131 Uiso 1 1 calc R . .
H14B H 0.5180 0.2400 0.9768 0.131 Uiso 1 1 calc R . .
H14C H 0.5914 0.1535 0.9819 0.131 Uiso 1 1 calc R . .
C15 C 0.804(2) 0.2670(11) 1.0707(8) 0.083(5) Uani 1 1 d . . .
H15A H 0.7294 0.2924 1.0897 0.124 Uiso 1 1 calc R . .
H15B H 0.8865 0.3004 1.0821 0.124 Uiso 1 1 calc R . .
H15C H 0.8219 0.2129 1.0909 0.124 Uiso 1 1 calc R . .
C16 C 0.728(2) 0.3687(11) 0.9402(10) 0.096(6) Uani 1 1 d . . .
H16A H 0.8160 0.3967 0.9442 0.145 Uiso 1 1 calc R . .
H16B H 0.6701 0.3967 0.9687 0.145 Uiso 1 1 calc R . .
H16C H 0.6838 0.3689 0.8916 0.145 Uiso 1 1 calc R . .
C17 C 1.0019(12) 0.3482(9) 0.8141(7) 0.053(3) Uani 1 1 d . . .
H17A H 0.9973 0.3652 0.7651 0.063 Uiso 1 1 calc R . .
H17B H 0.9298 0.3789 0.8323 0.063 Uiso 1 1 calc R . .
C18 C 1.208(2) 0.3531(13) 0.9555(9) 0.107(7) Uani 1 1 d . . .
H18A H 1.1355 0.3709 0.9808 0.161 Uiso 1 1 calc R . .
H18B H 1.2946 0.3765 0.9772 0.161 Uiso 1 1 calc R . .
H18C H 1.2138 0.2939 0.9569 0.161 Uiso 1 1 calc R . .
C19 C 1.167(2) 0.5064(10) 0.8634(12) 0.113(8) Uani 1 1 d . . .
H19A H 1.1723 0.5276 0.8169 0.169 Uiso 1 1 calc R . .
H19B H 1.2467 0.5252 0.8959 0.169 Uiso 1 1 calc R . .
H19C H 1.0840 0.5259 0.8786 0.169 Uiso 1 1 calc R . .
C20 C 1.314(3) 0.3545(13) 0.8158(12) 0.126(8) Uani 1 1 d . . .
H20A H 1.3026 0.2972 0.8029 0.189 Uiso 1 1 calc R . .
H20B H 1.4003 0.3616 0.8475 0.189 Uiso 1 1 calc R . .
H20C H 1.3154 0.3872 0.7740 0.189 Uiso 1 1 calc R . .

loop_
_atom_site_aniso_label
_atom_site_aniso_U_11
_atom_site_aniso_U_22
_atom_site_aniso_U_33
_atom_site_aniso_U_23
_atom_site_aniso_U_13
_atom_site_aniso_U_12
Lu 0.0490(3) 0.0481(3) 0.0487(3) 0.0007(3) 0.0071(2) -0.0024(3)
Si1 0.058(3) 0.053(2) 0.054(2) -0.0005(18) 0.010(2) 0.0031(19)
Si2 0.066(3) 0.063(2) 0.055(2) 0.001(2) 0.010(2) 0.006(2)
Si3 0.067(3) 0.055(2) 0.065(3) 0.003(2) -0.006(2) -0.010(2)
O1 0.100(10) 0.150(13) 0.085(9) -0.028(10) 0.017(8) 0.000(11)
O2 0.093(11) 0.087(9) 0.176(16) -0.014(10) -0.032(11) -0.021(8)
O3 0.061(8) 0.211(18) 0.081(9) -0.025(10) -0.017(7) 0.004(10)
O4 0.159(15) 0.089(9) 0.076(9) 0.012(7) -0.033(9) -0.013(9)
C1 0.19(3) 0.12(2) 0.21(4) -0.05(3) 0.06(3) 0.05(2)
C2 0.17(3) 0.19(3) 0.25(4) -0.15(3) 0.13(3) -0.03(3)
C3 0.12(2) 0.072(13) 0.16(2) 0.003(14) -0.026(19) -0.008(14)
C4 0.073(13) 0.089(14) 0.129(19) 0.009(13) 0.017(12) -0.038(11)
C5 0.045(10) 0.17(2) 0.107(15) -0.071(15) -0.008(10) -0.002(12)
C6 0.052(11) 0.14(2) 0.14(2) -0.040(16) 0.014(12) -0.028(12)
C7 0.18(3) 0.093(15) 0.080(14) 0.012(12) 0.017(16) 0.013(16)
C8 0.109(18) 0.15(2) 0.072(12) 0.044(13) 0.005(12) 0.001(15)
C9 0.052(9) 0.047(7) 0.073(10) -0.003(7) 0.011(7) 0.009(6)
C10 0.094(14) 0.100(13) 0.058(10) -0.004(9) 0.014(10) 0.005(11)
C11 0.088(13) 0.063(10) 0.102(14) 0.015(9) 0.015(11) -0.008(9)
C12 0.070(11) 0.078(11) 0.104(14) 0.015(10) 0.039(10) 0.020(9)
C13 0.066(9) 0.054(7) 0.052(8) -0.001(7) 0.000(7) 0.015(8)
C14 0.072(11) 0.111(14) 0.084(12) -0.009(12) 0.025(9) -0.007(11)
C15 0.098(14) 0.083(12) 0.067(10) 0.003(9) 0.012(10) 0.001(10)
C16 0.101(15) 0.083(12) 0.104(14) 0.001(11) 0.012(12) 0.036(11)
C17 0.026(7) 0.078(9) 0.058(8) 0.003(7) 0.022(6) -0.005(6)
C18 0.121(17) 0.135(18) 0.060(11) -0.011(11) -0.001(11) -0.047(14)
C19 0.117(17) 0.064(11) 0.137(18) -0.028(11) -0.042(14) 0.006(11)
C20 0.16(2) 0.083(14) 0.14(2) 0.013(13) 0.046(18) 0.010(15)

loop_
_atom_type_symbol
_atom_type_description
_atom_type_scat_dispersion_real
_atom_type_scat_dispersion_imag
_atom_type_scat_source
C C 0.0033 0.0016 'International Tables Vol C Tables 4.2.6.8 and 6.1.1.4'
H H 0.0000 0.0000 'International Tables Vol C Tables 4.2.6.8 and 6.1.1.4'
O O 0.0106 0.0060 'International Tables Vol C Tables 4.2.6.8 and 6.1.1.4'
Si Si 0.0817 0.0704 'International Tables Vol C Tables 4.2.6.8 and 6.1.1.4'
Lu Lu -0.4720 5.8584 'International Tables Vol C Tables 4.2.6.8 and 6.1.1.4'

loop_
_geom_angle_atom_site_label_1
_geom_angle_atom_site_label_2
_geom_angle_atom_site_label_3
_geom_angle
_geom_angle_site_symmetry_1
_geom_angle_site_symmetry_3
_geom_angle_publ_flag
C13 Lu C9 93.8(5) . . ?
C13 Lu C17 95.1(5) . . ?
C9 Lu C17 99.9(4) . . ?
C13 Lu O2 113.5(6) . . ?
C9 Lu O2 80.5(5) . . ?
C17 Lu O2 151.3(5) . . ?
C13 Lu O1 175.2(5) . . ?
C9 Lu O1 89.6(5) . . ?
C17 Lu O1 87.5(5) . . ?
O2 Lu O1 63.8(6) . . ?
C13 Lu O3 77.2(5) . . ?
C9 Lu O3 132.2(5) . . ?
C17 Lu O3 127.4(5) . . ?
O2 Lu O3 61.8(5) . . ?
O1 Lu O3 98.1(4) . . ?
C13 Lu O4 113.8(5) . . ?
C9 Lu O4 152.3(5) . . ?
C17 Lu O4 76.4(4) . . ?
O2 Lu O4 90.0(4) . . ?
O1 Lu O4 63.0(5) . . ?
O3 Lu O4 60.9(5) . . ?
C9 Si1 C11 113.3(7) . . ?
C9 Si1 C12 115.4(7) . . ?
C11 Si1 C12 104.3(8) . . ?
C9 Si1 C10 110.7(7) . . ?
C11 Si1 C10 106.2(8) . . ?
C12 Si1 C10 106.2(8) . . ?
C13 Si2 C14 112.1(8) . . ?
C13 Si2 C15 115.4(7) . . ?
C14 Si2 C15 104.5(8) . . ?
C13 Si2 C16 112.6(8) . . ?
C14 Si2 C16 107.2(9) . . ?
C15 Si2 C16 104.4(8) . . ?
C17 Si3 C20 110.5(9) . . ?
C17 Si3 C18 113.5(8) . . ?
C20 Si3 C18 106.9(10) . . ?
C17 Si3 C19 111.7(8) . . ?
C20 Si3 C19 107.6(10) . . ?
C18 Si3 C19 106.3(10) . . ?
C1 O1 C8 109(2) . . ?
C1 O1 Lu 119.7(19) . . ?
C8 O1 Lu 116.5(13) . . ?
C3 O2 C2 108(2) . . ?
C3 O2 Lu 129.1(16) . . ?
C2 O2 Lu 115.2(15) . . ?
C5 O3 C4 111.0(17) . . ?
C5 O3 Lu 125.8(16) . . ?
C4 O3 Lu 108.8(11) . . ?
C7 O4 C6 114.8(19) . . ?
C7 O4 Lu 120.3(15) . . ?
C6 O4 Lu 112.9(13) . . ?
O1 C1 C2 117(3) . . ?
O1 C1 H1A 108.1 . . ?
C2 C1 H1A 108.1 . . ?
O1 C1 H1B 108.1 . . ?
C2 C1 H1B 108.1 . . ?
H1A C1 H1B 107.3 . . ?
C1 C2 O2 111(2) . . ?
C1 C2 H2A 109.4 . . ?
O2 C2 H2A 109.4 . . ?
C1 C2 H2B 109.4 . . ?
O2 C2 H2B 109.4 . . ?
H2A C2 H2B 108.0 . . ?
O2 C3 C4 102.9(18) . . ?
O2 C3 H3A 111.2 . . ?
C4 C3 H3A 111.2 . . ?
O2 C3 H3B 111.2 . . ?
C4 C3 H3B 111.2 . . ?
H3A C3 H3B 109.1 . . ?
O3 C4 C3 108.1(16) . . ?
O3 C4 H4A 110.1 . . ?
C3 C4 H4A 110.1 . . ?
O3 C4 H4B 110.1 . . ?
C3 C4 H4B 110.1 . . ?
H4A C4 H4B 108.4 . . ?
O3 C5 C6 104.8(17) . . ?
O3 C5 H5A 110.8 . . ?
C6 C5 H5A 110.8 . . ?
O3 C5 H5B 110.8 . . ?
C6 C5 H5B 110.8 . . ?
H5A C5 H5B 108.9 . . ?
O4 C6 C5 109.3(17) . . ?
O4 C6 H6A 109.8 . . ?
C5 C6 H6A 109.8 . . ?
O4 C6 H6B 109.8 . . ?
C5 C6 H6B 109.8 . . ?
H6A C6 H6B 108.3 . . ?
O4 C7 C8 111(2) . . ?
O4 C7 H7A 109.4 . . ?
C8 C7 H7A 109.4 . . ?
O4 C7 H7B 109.4 . . ?
C8 C7 H7B 109.4 . . ?
H7A C7 H7B 108.0 . . ?
O1 C8 C7 108.7(17) . . ?
O1 C8 H8A 109.9 . . ?
C7 C8 H8A 109.9 . . ?
O1 C8 H8B 109.9 . . ?
C7 C8 H8B 109.9 . . ?
H8A C8 H8B 108.3 . . ?
Si1 C9 Lu 128.9(7) . . ?
Si1 C9 H9A 105.1 . . ?
Lu C9 H9A 105.1 . . ?
Si1 C9 H9B 105.1 . . ?
Lu C9 H9B 105.1 . . ?
H9A C9 H9B 105.9 . . ?
Si1 C10 H10A 109.5 . . ?
Si1 C10 H10B 109.5 . . ?
H10A C10 H10B 109.5 . . ?
Si1 C10 H10C 109.5 . . ?
H10A C10 H10C 109.5 . . ?
H10B C10 H10C 109.5 . . ?
Si1 C11 H11A 109.5 . . ?
Si1 C11 H11B 109.5 . . ?
H11A C11 H11B 109.5 . . ?
Si1 C11 H11C 109.5 . . ?
H11A C11 H11C 109.5 . . ?
H11B C11 H11C 109.5 . . ?
Si1 C12 H12A 109.5 . . ?
Si1 C12 H12B 109.5 . . ?
H12A C12 H12B 109.5 . . ?
Si1 C12 H12C 109.5 . . ?
H12A C12 H12C 109.5 . . ?
H12B C12 H12C 109.5 . . ?
Si2 C13 Lu 132.6(7) . . ?
Si2 C13 H13A 104.1 . . ?
Lu C13 H13A 104.1 . . ?
Si2 C13 H13B 104.1 . . ?
Lu C13 H13B 104.1 . . ?
H13A C13 H13B 105.5 . . ?
Si2 C14 H14A 109.5 . . ?
Si2 C14 H14B 109.5 . . ?
H14A C14 H14B 109.5 . . ?
Si2 C14 H14C 109.5 . . ?
H14A C14 H14C 109.5 . . ?
H14B C14 H14C 109.5 . . ?
Si2 C15 H15A 109.5 . . ?
Si2 C15 H15B 109.5 . . ?
H15A C15 H15B 109.5 . . ?
Si2 C15 H15C 109.5 . . ?
H15A C15 H15C 109.5 . . ?
H15B C15 H15C 109.5 . . ?
Si2 C16 H16A 109.5 . . ?
Si2 C16 H16B 109.5 . . ?
H16A C16 H16B 109.5 . . ?
Si2 C16 H16C 109.5 . . ?
H16A C16 H16C 109.5 . . ?
H16B C16 H16C 109.5 . . ?
Si3 C17 Lu 126.0(7) . . ?
Si3 C17 H17A 105.8 . . ?
Lu C17 H17A 105.8 . . ?
Si3 C17 H17B 105.8 . . ?
Lu C17 H17B 105.8 . . ?
H17A C17 H17B 106.2 . . ?
Si3 C18 H18A 109.5 . . ?
Si3 C18 H18B 109.5 . . ?
H18A C18 H18B 109.5 . . ?
Si3 C18 H18C 109.5 . . ?
H18A C18 H18C 109.5 . . ?
H18B C18 H18C 109.5 . . ?
Si3 C19 H19A 109.5 . . ?
Si3 C19 H19B 109.5 . . ?
H19A C19 H19B 109.5 . . ?
Si3 C19 H19C 109.5 . . ?
H19A C19 H19C 109.5 . . ?
H19B C19 H19C 109.5 . . ?
Si3 C20 H20A 109.5 . . ?
Si3 C20 H20B 109.5 . . ?
H20A C20 H20B 109.5 . . ?
Si3 C20 H20C 109.5 . . ?
H20A C20 H20C 109.5 . . ?
H20B C20 H20C 109.5 . . ?

loop_
_geom_bond_atom_site_label_1
_geom_bond_atom_site_label_2
_geom_bond_distance
_geom_bond_site_symmetry_2
_geom_bond_publ_flag
Lu C13 2.359(13) . ?
Lu C9 2.385(13) . ?
Lu C17 2.401(14) . ?
Lu O2 2.520(14) . ?
Lu O1 2.564(13) . ?
Lu O3 2.597(14) . ?
Lu O4 2.599(13) . ?
Si1 C9 1.805(13) . ?
Si1 C11 1.868(17) . ?
Si1 C12 1.869(15) . ?
Si1 C10 1.903(16) . ?
Si2 C13 1.832(14) . ?
Si2 C14 1.866(17) . ?
Si2 C15 1.877(16) . ?
Si2 C16 1.897(17) . ?
Si3 C17 1.826(13) . ?
Si3 C20 1.88(2) . ?
Si3 C18 1.879(18) . ?
Si3 C19 1.906(17) . ?
O1 C1 1.33(3) . ?
O1 C8 1.41(2) . ?
O2 C3 1.35(2) . ?
O2 C2 1.45(3) . ?
O3 C5 1.31(2) . ?
O3 C4 1.49(2) . ?
O4 C7 1.35(2) . ?
O4 C6 1.43(2) . ?
C1 C2 1.44(4) . ?
C1 H1A 0.9700 . ?
C1 H1B 0.9700 . ?
C2 H2A 0.9700 . ?
C2 H2B 0.9700 . ?
C3 C4 1.57(3) . ?
C3 H3A 0.9700 . ?
C3 H3B 0.9700 . ?
C4 H4A 0.9700 . ?
C4 H4B 0.9700 . ?
C5 C6 1.55(3) . ?
C5 H5A 0.9700 . ?
C5 H5B 0.9700 . ?
C6 H6A 0.9700 . ?
C6 H6B 0.9700 . ?
C7 C8 1.53(3) . ?
C7 H7A 0.9700 . ?
C7 H7B 0.9700 . ?
C8 H8A 0.9700 . ?
C8 H8B 0.9700 . ?
C9 H9A 0.9700 . ?
C9 H9B 0.9700 . ?
C10 H10A 0.9600 . ?
C10 H10B 0.9600 . ?
C10 H10C 0.9600 . ?
C11 H11A 0.9600 . ?
C11 H11B 0.9600 . ?
C11 H11C 0.9600 . ?
C12 H12A 0.9600 . ?
C12 H12B 0.9600 . ?
C12 H12C 0.9600 . ?
C13 H13A 0.9700 . ?
C13 H13B 0.9700 . ?
C14 H14A 0.9600 . ?
C14 H14B 0.9600 . ?
C14 H14C 0.9600 . ?
C15 H15A 0.9600 . ?
C15 H15B 0.9600 . ?
C15 H15C 0.9600 . ?
C16 H16A 0.9600 . ?
C16 H16B 0.9600 . ?
C16 H16C 0.9600 . ?
C17 H17A 0.9700 . ?
C17 H17B 0.9700 . ?
C18 H18A 0.9600 . ?
C18 H18B 0.9600 . ?
C18 H18C 0.9600 . ?
C19 H19A 0.9600 . ?
C19 H19B 0.9600 . ?
C19 H19C 0.9600 . ?
C20 H20A 0.9600 . ?
C20 H20B 0.9600 . ?
C20 H20C 0.9600 . ?

loop_
_geom_torsion_atom_site_label_1
_geom_torsion_atom_site_label_2
_geom_torsion_atom_site_label_3
_geom_torsion_atom_site_label_4
_geom_torsion
_geom_torsion_site_symmetry_1
_geom_torsion_site_symmetry_2
_geom_torsion_site_symmetry_3
_geom_torsion_site_symmetry_4
_geom_torsion_publ_flag
C13 Lu O1 C1 -63(7) . . . . ?
C9 Lu O1 C1 73(2) . . . . ?
C17 Lu O1 C1 173(2) . . . . ?
O2 Lu O1 C1 -6.3(19) . . . . ?
O3 Lu O1 C1 -59(2) . . . . ?
O4 Lu O1 C1 -111(2) . . . . ?
C13 Lu O1 C8 72(7) . . . . ?
C9 Lu O1 C8 -151.3(14) . . . . ?
C17 Lu O1 C8 -51.4(14) . . . . ?
O2 Lu O1 C8 129.1(15) . . . . ?
O3 Lu O1 C8 76.0(15) . . . . ?
O4 Lu O1 C8 24.6(13) . . . . ?
C13 Lu O2 C3 55.1(19) . . . . ?
C9 Lu O2 C3 145(2) . . . . ?
C17 Lu O2 C3 -122(2) . . . . ?
O1 Lu O2 C3 -120.5(19) . . . . ?
O3 Lu O2 C3 -4.4(18) . . . . ?
O4 Lu O2 C3 -60.9(19) . . . . ?
C13 Lu O2 C2 -159(2) . . . . ?
C9 Lu O2 C2 -69(2) . . . . ?
C17 Lu O2 C2 24(2) . . . . ?
O1 Lu O2 C2 25(2) . . . . ?
O3 Lu O2 C2 141(2) . . . . ?
O4 Lu O2 C2 85(2) . . . . ?
C13 Lu O3 C5 131.6(16) . . . . ?
C9 Lu O3 C5 -145.0(15) . . . . ?
C17 Lu O3 C5 44.9(17) . . . . ?
O2 Lu O3 C5 -102.5(16) . . . . ?
O1 Lu O3 C5 -48.1(16) . . . . ?
O4 Lu O3 C5 4.7(15) . . . . ?
C13 Lu O3 C4 -92.9(13) . . . . ?
C9 Lu O3 C4 -9.5(15) . . . . ?
C17 Lu O3 C4 -179.6(12) . . . . ?
O2 Lu O3 C4 32.9(12) . . . . ?
O1 Lu O3 C4 87.4(13) . . . . ?
O4 Lu O3 C4 140.2(14) . . . . ?
C13 Lu O4 C7 -172.3(15) . . . . ?
C9 Lu O4 C7 13(2) . . . . ?
C17 Lu O4 C7 98.1(16) . . . . ?
O2 Lu O4 C7 -56.4(16) . . . . ?
O1 Lu O4 C7 3.9(15) . . . . ?
O3 Lu O4 C7 -113.8(16) . . . . ?
C13 Lu O4 C6 -31.5(14) . . . . ?
C9 Lu O4 C6 153.5(13) . . . . ?
C17 Lu O4 C6 -121.2(13) . . . . ?
O2 Lu O4 C6 84.3(13) . . . . ?
O1 Lu O4 C6 144.6(14) . . . . ?
O3 Lu O4 C6 27.0(12) . . . . ?
C8 O1 C1 C2 -152(3) . . . . ?
Lu O1 C1 C2 -14(4) . . . . ?
O1 C1 C2 O2 36(4) . . . . ?
C3 O2 C2 C1 111(3) . . . . ?
Lu O2 C2 C1 -42(4) . . . . ?
C2 O2 C3 C4 -171(2) . . . . ?
Lu O2 C3 C4 -23(2) . . . . ?
C5 O3 C4 C3 83(2) . . . . ?
Lu O3 C4 C3 -59.1(18) . . . . ?
O2 C3 C4 O3 52(2) . . . . ?
C4 O3 C5 C6 -165.9(17) . . . . ?
Lu O3 C5 C6 -31(2) . . . . ?
C7 O4 C6 C5 89(2) . . . . ?
Lu O4 C6 C5 -53.9(19) . . . . ?
O3 C5 C6 O4 54(2) . . . . ?
C6 O4 C7 C8 -168.5(18) . . . . ?
Lu O4 C7 C8 -28(2) . . . . ?
C1 O1 C8 C7 92(3) . . . . ?
Lu O1 C8 C7 -47(2) . . . . ?
O4 C7 C8 O1 49(2) . . . . ?
C11 Si1 C9 Lu 36.1(12) . . . . ?
C12 Si1 C9 Lu 156.3(9) . . . . ?
C10 Si1 C9 Lu -83.1(11) . . . . ?
C13 Lu C9 Si1 47.0(10) . . . . ?
C17 Lu C9 Si1 142.9(9) . . . . ?
O2 Lu C9 Si1 -66.3(10) . . . . ?
O1 Lu C9 Si1 -129.7(10) . . . . ?
O3 Lu C9 Si1 -29.1(12) . . . . ?
O4 Lu C9 Si1 -137.6(9) . . . . ?
C14 Si2 C13 Lu 83.7(12) . . . . ?
C15 Si2 C13 Lu -156.9(9) . . . . ?
C16 Si2 C13 Lu -37.2(13) . . . . ?
C9 Lu C13 Si2 164.3(10) . . . . ?
C17 Lu C13 Si2 64.1(11) . . . . ?
O2 Lu C13 Si2 -114.3(10) . . . . ?
O1 Lu C13 Si2 -59(7) . . . . ?
O3 Lu C13 Si2 -63.2(11) . . . . ?
O4 Lu C13 Si2 -13.3(12) . . . . ?
C20 Si3 C17 Lu 70.2(10) . . . . ?
C18 Si3 C17 Lu -49.8(12) . . . . ?
C19 Si3 C17 Lu -170.0(10) . . . . ?
C13 Lu C17 Si3 73.8(8) . . . . ?
C9 Lu C17 Si3 -20.9(9) . . . . ?
O2 Lu C17 Si3 -109.2(11) . . . . ?
O1 Lu C17 Si3 -110.1(8) . . . . ?
O3 Lu C17 Si3 151.6(7) . . . . ?
O4 Lu C17 Si3 -172.9(9) . . . . ?
